data_7113596
loop_
_publ_author_name
'Viton, Florian'
'White, Peter S.'
'Gagn\'e, Michel R.'

_publ_section_title
;
 Crown-ether functionalised second coordination sphere palladium
 catalysts by molecular imprinting
;
_journal_coden_ASTM CHCOFS
_journal_issue 24
_journal_name_full
;
 Chemical Communications (Cambridge, United Kingdom)
;
_journal_page_first 3040
_journal_page_last 3041
_journal_paper_doi 10.1039/b309072h
_journal_year 2003
_chemical_formula_moiety 'C32 H26 N2 O7 P2 Pd '
_chemical_formula_sum 'C32 H26 N2 O7 P2 Pd'
_chemical_formula_weight 718.91
_space_group_IT_number 61
_symmetry_cell_setting orthorhombic
_symmetry_space_group_name_Hall '-P 2ac 2ab'
_symmetry_space_group_name_H-M 'P b c a'
_cell_angle_alpha 90.0
_cell_angle_beta 90.0
_cell_angle_gamma 90.0
_cell_formula_units_Z 8
_cell_length_a 17.173(3)
_cell_length_b 17.584(3)
_cell_length_c 20.164(3)
_cell_measurement_reflns_used 5073
_cell_measurement_temperature 173
_cell_measurement_theta_max 25.00
_cell_measurement_theta_min 2.50
_cell_volume 6088.9(17)
_computing_cell_refinement 'Bruker SAINT'
_computing_data_collection 'Bruker SMART'
_computing_data_reduction 'Bruker SAINT/NRCVAX DATRD2'
_computing_molecular_graphics NRCVAX
_computing_publication_material 'NRCVAX TABLES Jan 94 Version'
_computing_structure_refinement 'NRCVAX LSTSQ'
_computing_structure_solution 'NRCVAX SOLVER'
_diffrn_ambient_temperature 173
_diffrn_measurement_device 'Bruker SMART 1K'
_diffrn_measurement_method 'Omega scans'
_diffrn_radiation_monochromator graphite
_diffrn_radiation_source 'xray tube'
_diffrn_radiation_type 'Molybdenum K\a'
_diffrn_radiation_wavelength 0.71073
_diffrn_reflns_av_R_equivalents 0.047
_diffrn_reflns_limit_h_max 20
_diffrn_reflns_limit_h_min 0
_diffrn_reflns_limit_k_max 20
_diffrn_reflns_limit_k_min 0
_diffrn_reflns_limit_l_max 24
_diffrn_reflns_limit_l_min 0
_diffrn_reflns_number 55123
_diffrn_reflns_theta_max 25.00
_diffrn_reflns_theta_min 0.00
_exptl_absorpt_coefficient_mu 0.77
_exptl_absorpt_correction_T_max 1.0000
_exptl_absorpt_correction_T_min 1.0000
_exptl_absorpt_correction_type none
_exptl_crystal_colour brown
_exptl_crystal_density_diffrn 1.568
_exptl_crystal_description plate
_exptl_crystal_F_000 2907.28
_exptl_crystal_size_max 0.25
_exptl_crystal_size_mid 0.25
_exptl_crystal_size_min 0.05
_refine_diff_density_max 1.12
_refine_diff_density_min -0.81
_refine_ls_extinction_coef 0.31(12)
_refine_ls_extinction_method Larson
_refine_ls_goodness_of_fit_obs 2.85
_refine_ls_matrix_type full
_refine_ls_number_parameters 398
_refine_ls_number_reflns 3951
_refine_ls_R_factor_all 0.077
_refine_ls_R_factor_obs 0.053
_refine_ls_shift/esd_max 0.000
_refine_ls_structure_factor_coef F
_refine_ls_weighting_details 1/(\s^2^(F)+0.0000F^2^)
_refine_ls_weighting_scheme calc
_refine_ls_wR_factor_all 0.056
_refine_ls_wR_factor_obs 0.053
_reflns_number_observed 3967
_reflns_number_total 5389
_reflns_observed_criterion 'Inet > 2.5\s(Inet)'
_cod_duplicate_entry 7103906
_cod_data_source_file b309072h.txt
_cod_data_source_block c03036
_cod_depositor_comments
;
The following automatic conversions were performed:

'_symmetry_cell_setting' value 'Orthorhombic' changed to
'orthorhombic' according to
/usr/data/users/saulius/automatic-downloads/retrospective/RSC/lib/dictionaries/cif_core.dic
dictionary named 'cif_core.dic' version 2.4.2 from 2011-04-26.

Automatic conversion script
Id: cif_fix_values 2281 2013-09-26 08:29:07Z andrius 
;
_cod_original_cell_volume 6088.8(18)
_cod_original_formula_sum 'C32 H26 N2 O7 P2 Pd '
_cod_database_code 7113596

loop_
_symmetry_equiv_pos_as_xyz
x,y,z
-x,-y,-z
1/2-x,1/2+y,z
1/2+x,1/2-y,-z
x,1/2-y,1/2+z
-x,1/2+y,1/2-z
1/2-x,-y,1/2+z
1/2+x,y,1/2-z

loop_
_atom_site_aniso_label
_atom_site_aniso_U_11
_atom_site_aniso_U_22
_atom_site_aniso_U_33
_atom_site_aniso_U_12
_atom_site_aniso_U_13
_atom_site_aniso_U_23
_atom_site_aniso_type_symbol
Pd1 0.0320(3) 0.02431(24) 0.0258(3) -0.00475(25) 0.00346(24) -0.00009(24) Pd
P1 0.0366(10) 0.0285(9) 0.0261(8) -0.0090(8) 0.0059(9) 0.0013(8) P
P2 0.0358(11) 0.0291(9) 0.0248(9) -0.0037(8) -0.0006(8) -0.0011(7) P
C2 0.033(4) 0.045(4) 0.028(4) -0.010(3) 0.006(3) 0.006(3) C
C3 0.045(4) 0.042(4) 0.025(3) 0.004(4) 0.008(3) -0.001(3) C
O4 0.0200(23) 0.0361(25) 0.0252(22) -0.0076(20) 0.0005(18) 0.0001(20) O
O5 0.0296(24) 0.0271(23) 0.0286(23) -0.0020(19) 0.0033(22) 0.0041(21) O
C11 0.034(4) 0.032(4) 0.029(4) -0.010(3) -0.003(3) -0.001(3) C
C12 0.065(6) 0.034(4) 0.053(5) -0.013(4) 0.018(4) -0.009(4) C
C13 0.079(7) 0.051(5) 0.072(6) -0.021(5) 0.021(5) -0.027(4) C
C14 0.065(6) 0.033(4) 0.081(7) -0.016(4) -0.002(5) -0.013(4) C
C15 0.084(7) 0.043(5) 0.054(5) -0.023(5) -0.001(5) 0.010(4) C
C16 0.070(6) 0.039(4) 0.033(4) -0.027(4) 0.005(4) -0.002(4) C
C21 0.033(4) 0.038(4) 0.024(3) -0.002(3) 0.008(3) -0.001(3) C
C22 0.049(5) 0.052(5) 0.041(4) -0.014(4) 0.009(4) 0.005(4) C
C23 0.026(4) 0.084(7) 0.057(5) 0.007(4) -0.004(4) 0.002(5) C
C24 0.058(6) 0.065(6) 0.055(6) 0.017(5) -0.001(5) 0.014(5) C
C25 0.064(6) 0.042(5) 0.073(6) 0.012(4) -0.012(5) 0.011(4) C
C26 0.051(5) 0.044(5) 0.052(5) -0.004(4) -0.010(4) 0.008(4) C
C31 0.050(5) 0.029(4) 0.026(4) -0.005(4) 0.000(3) 0.000(3) C
C32 0.072(6) 0.046(5) 0.068(6) -0.017(5) 0.019(5) -0.013(4) C
C33 0.082(7) 0.049(5) 0.081(7) -0.008(5) 0.022(6) -0.023(5) C
C34 0.108(9) 0.045(6) 0.051(5) -0.016(6) -0.023(6) -0.009(4) C
C35 0.075(7) 0.067(6) 0.061(6) -0.027(5) -0.019(5) 0.000(5) C
C36 0.061(6) 0.048(5) 0.054(5) -0.007(4) -0.018(4) -0.009(4) C
C41 0.038(4) 0.032(4) 0.029(4) -0.011(3) -0.008(3) 0.002(3) C
C42 0.060(5) 0.047(4) 0.027(4) -0.001(4) -0.002(4) 0.006(3) C
C43 0.073(6) 0.068(6) 0.033(4) -0.017(5) -0.010(4) 0.012(4) C
C44 0.061(6) 0.061(6) 0.063(6) 0.000(5) -0.023(5) 0.016(5) C
C45 0.071(6) 0.058(6) 0.073(6) 0.025(5) -0.007(5) -0.001(5) C
C46 0.059(5) 0.059(5) 0.040(4) 0.012(4) 0.001(4) 0.005(4) C
C51 0.029(4) 0.015(3) 0.028(3) 0.001(3) 0.001(3) 0.000(3) C
C52 0.030(4) 0.014(3) 0.037(4) 0.005(3) 0.007(3) 0.006(3) C
C53 0.044(4) 0.018(3) 0.031(4) 0.007(3) 0.015(3) 0.004(3) C
C54 0.027(4) 0.025(3) 0.037(4) 0.006(3) 0.007(3) 0.010(3) C
C55 0.019(4) 0.019(3) 0.050(4) -0.001(3) -0.007(3) -0.002(3) C
C56 0.024(4) 0.016(3) 0.032(4) 0.003(3) 0.000(3) 0.001(3) C
O57 0.064(3) 0.038(3) 0.0228(24) -0.005(3) -0.0122(22) -0.0019(21) O
N58 0.046(4) 0.044(4) 0.059(5) 0.001(3) 0.011(4) 0.003(3) N
O59 0.078(4) 0.074(4) 0.041(3) -0.003(3) -0.014(3) -0.017(3) O
O60 0.071(4) 0.090(4) 0.070(4) -0.028(4) 0.024(3) -0.012(3) O
N61 0.037(4) 0.045(4) 0.040(4) -0.005(3) -0.006(3) 0.006(3) N
O62 0.057(4) 0.147(6) 0.079(5) -0.057(4) -0.010(4) -0.001(4) O
O63 0.052(4) 0.074(4) 0.067(4) -0.006(3) -0.018(3) -0.013(3) O

loop_
_atom_site_label
_atom_site_fract_x
_atom_site_fract_y
_atom_site_fract_z
_atom_site_U_iso_or_equiv
_atom_site_thermal_displace_type
_atom_site_type_symbol
Pd1 0.80606(3) 0.04446(3) 0.644992(23) 0.0274(3) Uani Pd
P1 0.68659(10) -0.00438(9) 0.64444(8) 0.0304(9) Uani P
P2 0.78500(10) 0.06265(9) 0.75273(8) 0.0299(9) Uani P
C2 0.6516(4) -0.0142(4) 0.7292(3) 0.035(4) Uani C
C3 0.6814(4) 0.0552(4) 0.7683(3) 0.037(4) Uani C
O4 0.82490(20) 0.03756(22) 0.54435(18) 0.0271(23) Uani O
O5 0.91520(22) 0.09206(20) 0.64334(20) 0.0284(22) Uani O
C11 0.6758(4) -0.0959(4) 0.6054(3) 0.032(4) Uani C
C12 0.7131(4) -0.1092(4) 0.5468(4) 0.050(4) Uani C
C13 0.7079(5) -0.1802(4) 0.5166(4) 0.067(5) Uani C
C14 0.6673(5) -0.2379(4) 0.5469(4) 0.060(5) Uani C
C15 0.6308(5) -0.2251(4) 0.6055(4) 0.060(5) Uani C
C16 0.6354(4) -0.1548(4) 0.6342(3) 0.048(5) Uani C
C21 0.6199(4) 0.0618(4) 0.6053(3) 0.032(4) Uani C
C22 0.5447(4) 0.0401(4) 0.5862(3) 0.048(4) Uani C
C23 0.4955(4) 0.0942(5) 0.5581(4) 0.056(6) Uani C
C24 0.5196(5) 0.1678(5) 0.5507(4) 0.060(5) Uani C
C25 0.5910(5) 0.1899(4) 0.5698(4) 0.060(5) Uani C
C26 0.6419(4) 0.1371(4) 0.5962(4) 0.049(4) Uani C
C31 0.8189(4) 0.1541(4) 0.7826(3) 0.035(4) Uani C
C32 0.7706(5) 0.2089(4) 0.8042(4) 0.062(5) Uani C
C33 0.7987(6) 0.2802(5) 0.8258(4) 0.071(6) Uani C
C34 0.8749(7) 0.2928(5) 0.8243(4) 0.068(6) Uani C
C35 0.9278(5) 0.2381(5) 0.8015(4) 0.068(6) Uani C
C36 0.9000(5) 0.1672(4) 0.7806(4) 0.054(5) Uani C
C41 0.8289(4) -0.0084(4) 0.8069(3) 0.033(4) Uani C
C42 0.8176(4) -0.0052(4) 0.8742(3) 0.045(4) Uani C
C43 0.8477(5) -0.0618(5) 0.9150(4) 0.058(5) Uani C
C44 0.8887(5) -0.1211(5) 0.8872(5) 0.062(5) Uani C
C45 0.9026(5) -0.1237(5) 0.8215(5) 0.067(6) Uani C
C46 0.8717(5) -0.0675(4) 0.7799(4) 0.053(5) Uani C
C51 0.8952(3) 0.0646(3) 0.5306(3) 0.024(3) Uani C
C52 0.9207(4) 0.0641(3) 0.4652(3) 0.027(3) Uani C
C53 0.9955(4) 0.0916(3) 0.4505(3) 0.031(4) Uani C
C54 1.0431(4) 0.1201(3) 0.5001(3) 0.030(4) Uani C
C55 1.0168(3) 0.1222(3) 0.5635(3) 0.029(4) Uani C
C56 0.9424(3) 0.0939(3) 0.5826(3) 0.024(3) Uani C
O57 0.8703(3) 0.03606(23) 0.41832(19) 0.042(3) Uani O
N58 1.0254(4) 0.0887(3) 0.3828(3) 0.050(4) Uani N
O59 0.9870(3) 0.0564(3) 0.33846(24) 0.064(3) Uani O
O60 1.0901(3) 0.1198(3) 0.3729(3) 0.077(4) Uani O
N61 1.0680(4) 0.1544(3) 0.6117(3) 0.041(4) Uani N
O62 1.1387(4) 0.1642(4) 0.5949(3) 0.094(5) Uani O
O63 1.0458(3) 0.1693(3) 0.6658(3) 0.064(4) Uani O
H2a 0.672 -0.060 0.749 0.0451 Uiso H
H2b 0.596 -0.016 0.730 0.0451 Uiso H
H3a 0.655 0.100 0.752 0.0472 Uiso H
H3b 0.672 0.049 0.815 0.0472 Uiso H
H12 0.742 -0.069 0.526 0.0604 Uiso H
H13 0.734 -0.189 0.475 0.0774 Uiso H
H14 0.663 -0.287 0.526 0.0699 Uiso H
H15 0.603 -0.266 0.627 0.0704 Uiso H
H16 0.610 -0.146 0.676 0.0575 Uiso H
H22 0.528 -0.012 0.591 0.0576 Uiso H
H23 0.444 0.080 0.545 0.0661 Uiso H
H24 0.485 0.204 0.531 0.0697 Uiso H
H25 0.607 0.242 0.566 0.0697 Uiso H
H26 0.694 0.152 0.608 0.0592 Uiso H
H32 0.715 0.200 0.804 0.0719 Uiso H
H33 0.764 0.319 0.842 0.0806 Uiso H
H34 0.894 0.341 0.839 0.0782 Uiso H
H35 0.983 0.249 0.800 0.0778 Uiso H
H36 0.935 0.128 0.765 0.0645 Uiso H
H42 0.790 0.037 0.893 0.0547 Uiso H
H43 0.839 -0.059 0.962 0.0682 Uiso H
H44 0.908 -0.161 0.915 0.0718 Uiso H
H45 0.934 -0.164 0.803 0.0769 Uiso H
H46 0.879 -0.070 0.733 0.0627 Uiso H
H54 1.094 0.138 0.490 0.0398 Uiso H
H57 0.833 0.002 0.437 0.0516 Uiso H

loop_
_atom_type_symbol
_atom_type_scat_dispersion_real
_atom_type_scat_dispersion_imag
_atom_type_scat_source
C 0.003 0.002 'International Tables Vol. IV Table 2.2B'
H 0.000 0.000 'International Tables Vol. IV Table 2.2B'
N 0.006 0.003 'International Tables Vol. IV Table 2.2B'
O 0.011 0.006 'International Tables Vol. IV Table 2.2B'
P 0.102 0.094 'International Tables Vol. IV Table 2.2B'
Pd -0.999 1.007 'International Tables Vol. IV Table 2.2B'

loop_
_geom_angle_atom_site_label_1
_geom_angle_atom_site_label_2
_geom_angle_atom_site_label_3
_geom_angle
P(1) Pd(1) P(2) 84.87(6)
P(1) Pd(1) O(4) 96.74(11)
P(1) Pd(1) O(5) 178.18(12)
P(1) Pd(1) C(51) 123.43(13)
P(1) Pd(1) C(56) 152.87(13)
P(2) Pd(1) O(4) 175.10(12)
P(2) Pd(1) O(5) 96.06(12)
P(2) Pd(1) C(51) 151.35(13)
P(2) Pd(1) C(56) 122.05(13)
O(4) Pd(1) O(5) 82.21(15)
O(4) Pd(1) C(51) 26.70(15)
O(4) Pd(1) C(56) 56.16(16)
O(5) Pd(1) C(51) 55.52(16)
O(5) Pd(1) C(56) 26.06(17)
C(51) Pd(1) C(56) 29.46(17)
Pd(1) P(1) C(2) 109.64(21)
Pd(1) P(1) C(11) 116.24(22)
Pd(1) P(1) C(21) 109.71(21)
C(2) P(1) C(11) 106.9(3)
C(2) P(1) C(21) 105.1(3)
C(11) P(1) C(21) 108.6(3)
Pd(1) P(2) C(3) 108.55(21)
Pd(1) P(2) C(31) 113.55(21)
Pd(1) P(2) C(41) 114.81(22)
C(3) P(2) C(31) 108.8(3)
C(3) P(2) C(41) 104.6(3)
C(31) P(2) C(41) 106.0(3)
P(1) C(2) C(3) 107.2(4)
P(2) C(3) C(2) 107.2(4)
Pd(1) O(4) C(51) 109.1(3)
Pd(1) O(5) C(56) 110.5(3)
P(1) C(11) C(12) 118.9(5)
P(1) C(11) C(16) 122.7(5)
C(12) C(11) C(16) 118.3(6)
C(11) C(12) C(13) 120.2(6)
C(12) C(13) C(14) 120.1(7)
C(13) C(14) C(15) 120.0(7)
C(14) C(15) C(16) 119.4(7)
C(11) C(16) C(15) 122.1(7)
P(1) C(21) C(22) 121.9(5)
P(1) C(21) C(26) 119.8(5)
C(22) C(21) C(26) 118.2(6)
C(21) C(22) C(23) 119.1(7)
C(22) C(23) C(24) 120.5(7)
C(23) C(24) C(25) 121.2(7)
C(24) C(25) C(26) 119.6(7)
C(21) C(26) C(25) 121.3(7)
P(2) C(31) C(32) 123.0(6)
P(2) C(31) C(36) 116.8(5)
C(32) C(31) C(36) 120.1(6)
C(31) C(32) C(33) 121.7(8)
C(32) C(33) C(34) 118.5(8)
C(33) C(34) C(35) 122.2(7)
C(34) C(35) C(36) 119.2(8)
C(31) C(36) C(35) 118.2(7)
P(2) C(41) C(42) 120.4(5)
P(2) C(41) C(46) 119.9(5)
C(42) C(41) C(46) 119.7(6)
C(41) C(42) C(43) 120.2(7)
C(42) C(43) C(44) 119.4(7)
C(43) C(44) C(45) 121.1(7)
C(44) C(45) C(46) 119.8(7)
C(41) C(46) C(45) 119.7(7)
Pd(1) C(51) O(4) 44.16(24)
Pd(1) C(51) C(52) 163.0(4)
Pd(1) C(51) C(56) 75.5(3)
O(4) C(51) C(52) 118.8(5)
O(4) C(51) C(56) 119.6(5)
C(52) C(51) C(56) 121.5(5)
C(51) C(52) C(53) 119.1(6)
C(51) C(52) O(57) 117.3(5)
C(53) C(52) O(57) 123.7(5)
C(52) C(53) C(54) 120.8(6)
C(52) C(53) N(58) 120.5(6)
C(54) C(53) N(58) 118.6(6)
C(53) C(54) C(55) 119.6(6)
C(54) C(55) C(56) 122.9(6)
C(54) C(55) N(61) 116.6(6)
C(56) C(55) N(61) 120.5(6)
Pd(1) C(56) O(5) 43.43(25)
Pd(1) C(56) C(51) 75.0(3)
Pd(1) C(56) C(55) 168.9(4)
O(5) C(56) C(51) 118.5(5)
O(5) C(56) C(55) 125.5(5)
C(51) C(56) C(55) 116.1(5)
C(53) N(58) O(59) 120.0(6)
C(53) N(58) O(60) 116.4(6)
O(59) N(58) O(60) 123.6(6)
C(55) N(61) O(62) 117.4(6)
C(55) N(61) O(63) 121.2(6)
O(62) N(61) O(63) 121.4(6)

loop_
_geom_bond_atom_site_label_1
_geom_bond_atom_site_label_2
_geom_bond_distance
Pd(1) P(1) 2.2242(17)
Pd(1) P(2) 2.2254(17)
Pd(1) O(4) 2.059(4)
Pd(1) O(5) 2.053(4)
Pd(1) C(51) 2.791(6)
Pd(1) C(56) 2.797(6)
P(1) C(2) 1.820(6)
P(1) C(11) 1.801(6)
P(1) C(21) 1.813(6)
P(2) C(3) 1.811(7)
P(2) C(31) 1.813(6)
P(2) C(41) 1.823(6)
C(2) C(3) 1.540(9)
O(4) C(51) 1.327(7)
O(5) C(56) 1.312(7)
C(11) C(12) 1.365(9)
C(11) C(16) 1.375(9)
C(12) C(13) 1.390(10)
C(13) C(14) 1.374(12)
C(14) C(15) 1.357(13)
C(15) C(16) 1.368(11)
C(21) C(22) 1.400(10)
C(21) C(26) 1.389(10)
C(22) C(23) 1.393(11)
C(23) C(24) 1.367(13)
C(24) C(25) 1.344(13)
C(25) C(26) 1.380(11)
C(31) C(32) 1.343(11)
C(31) C(36) 1.413(11)
C(32) C(33) 1.413(11)
C(33) C(34) 1.327(15)
C(34) C(35) 1.401(15)
C(35) C(36) 1.401(11)
C(41) C(42) 1.370(9)
C(41) C(46) 1.385(10)
C(42) C(43) 1.391(11)
C(43) C(44) 1.377(14)
C(44) C(45) 1.348(13)
C(45) C(46) 1.399(11)
C(51) C(52) 1.389(8)
C(51) C(56) 1.421(8)
C(52) C(53) 1.404(9)
C(52) O(57) 1.373(8)
C(53) C(54) 1.386(9)
C(53) N(58) 1.461(9)
C(54) C(55) 1.356(9)
C(55) C(56) 1.424(8)
C(55) N(61) 1.427(8)
N(58) O(59) 1.247(9)
N(58) O(60) 1.255(9)
N(61) O(62) 1.272(9)
N(61) O(63) 1.185(9)
